data_7018234
loop_
_publ_author_name
'Knight, Fergus R.'
'Athukorala Arachchige, Kasun S.'
'Randall, Rebecca A. M.'
'B\"uhl, Michael'
'Slawin, Alexandra M. Z.'
'Woollins, J. Derek'

_publ_section_title
;
 Exploring hypervalency and three-centre, four-electron bonding
 interactions: Reactions of acenaphthene chalcogen donors and dihalogen
 acceptors.
;
_journal_issue 11
_journal_name_full 'Dalton transactions (Cambridge, England : 2003)'
_journal_page_first 3154
_journal_page_last 3165
_journal_paper_doi 10.1039/c2dt12031c
_journal_volume 41
_journal_year 2012
_chemical_formula_moiety 'C24 H18 I2 S Te'
_chemical_formula_sum 'C24 H18 I2 S Te'
_chemical_formula_weight 719.88
_space_group_IT_number 14
_symmetry_cell_setting monoclinic
_symmetry_Int_Tables_number 14
_symmetry_space_group_name_Hall '-P 2yn'
_symmetry_space_group_name_H-M 'P 1 21/n 1'
_atom_sites_solution_hydrogens geom
_atom_sites_solution_primary direct
_atom_sites_solution_secondary difmap
_cell_angle_alpha 90.0000
_cell_angle_beta 102.416(10)
_cell_angle_gamma 90.0000
_cell_formula_units_Z 4
_cell_length_a 11.129(6)
_cell_length_b 16.603(9)
_cell_length_c 12.582(7)
_cell_measurement_reflns_used 8991
_cell_measurement_temperature 125
_cell_measurement_theta_max 26.37
_cell_measurement_theta_min 1.66
_cell_volume 2270(2)
_computing_cell_refinement 'CrystalClear-SM Expert 2.0 r5'
_computing_data_collection 'CrystalClear-SM Expert 2.0 r5 (Rigaku, 2010)'
_computing_data_reduction 'CrystalClear-SM Expert 2.0 r5'
_computing_molecular_graphics 'CrystalStructure 4.0'
_computing_publication_material 'CrystalStructure 4.0 (Rigaku, 2010)'
_computing_structure_refinement 'SHELXL97 (Sheldrick, 2008)'
_computing_structure_solution SIR97
_diffrn_ambient_temperature 125
_diffrn_detector_area_resol_mean 29.257
_diffrn_measured_fraction_theta_full 0.991
_diffrn_measured_fraction_theta_max 0.991
_diffrn_measurement_device_type 'Rigaku Saturn70'
_diffrn_measurement_method \w
_diffrn_radiation_type 'Mo K\a'
_diffrn_radiation_wavelength 0.71075
_diffrn_reflns_av_R_equivalents 0.1020
_diffrn_reflns_limit_h_max 13
_diffrn_reflns_limit_h_min -13
_diffrn_reflns_limit_k_max 18
_diffrn_reflns_limit_k_min -20
_diffrn_reflns_limit_l_max 14
_diffrn_reflns_limit_l_min -15
_diffrn_reflns_number 18531
_diffrn_reflns_theta_full 26.39
_diffrn_reflns_theta_max 26.39
_diffrn_standards_number 0
_exptl_absorpt_coefficient_mu 4.131
_exptl_absorpt_correction_T_max 0.921
_exptl_absorpt_correction_T_min 0.208
_exptl_absorpt_correction_type multi-scan
_exptl_absorpt_process_details 'REQAB (Rigaku, 1998)'
_exptl_crystal_colour brown
_exptl_crystal_density_diffrn 2.106
_exptl_crystal_density_method 'not measured'
_exptl_crystal_description chunk
_exptl_crystal_F_000 1344.00
_exptl_crystal_size_max 0.150
_exptl_crystal_size_mid 0.150
_exptl_crystal_size_min 0.020
_refine_diff_density_max 1.940
_refine_diff_density_min -2.590
_refine_ls_extinction_method none
_refine_ls_goodness_of_fit_ref 1.289
_refine_ls_hydrogen_treatment constr
_refine_ls_number_parameters 253
_refine_ls_number_reflns 4609
_refine_ls_number_restraints 0
_refine_ls_R_factor_all 0.1013
_refine_ls_R_factor_gt 0.0758
_refine_ls_shift/su_max 0.001
_refine_ls_structure_factor_coef Fsqd
_refine_ls_weighting_details 'w = 1/[\s^2^(Fo^2^)+(0.1125P)^2^+9.5559P] where P=(Fo^2^+2Fc^2^)/3'
_refine_ls_weighting_scheme calc
_refine_ls_wR_factor_ref 0.2488
_reflns_number_gt 4006
_reflns_number_total 4609
_reflns_threshold_expression F^2^>2.0\s(F^2^)
_cod_data_source_file c2dt12031c.txt
_cod_data_source_block Ferg-108
_cod_database_code 7018234

loop_
_symmetry_equiv_pos_site_id
_symmetry_equiv_pos_as_xyz
1 +X,+Y,+Z
2 1/2-X,1/2+Y,1/2-Z
3 -X,-Y,-Z
4 1/2+X,1/2-Y,1/2+Z

loop_
_atom_site_label
_atom_site_type_symbol
_atom_site_fract_x
_atom_site_fract_y
_atom_site_fract_z
_atom_site_U_iso_or_equiv
_atom_site_adp_type
_atom_site_occupancy
_atom_site_symmetry_multiplicity
_atom_site_calc_flag
_atom_site_refinement_flags
I1 I 0.59588(8) 0.15040(5) 0.30364(7) 0.0313(3) Uani 1.0 4 d .
I2 I 0.62308(8) 0.06121(5) -0.14034(7) 0.0306(3) Uani 1.0 4 d .
Te1 Te 0.60397(7) 0.10626(5) 0.08344(6) 0.0249(3) Uani 1.0 4 d .
S1 S 0.4058(3) 0.21332(19) -0.0685(3) 0.0284(7) Uani 1.0 4 d .
C1 C 0.7004(11) 0.2139(7) 0.0691(10) 0.024(3) Uani 1.0 4 d .
C2 C 0.8185(11) 0.2228(7) 0.1247(11) 0.026(3) Uani 1.0 4 d .
C3 C 0.8930(12) 0.2885(8) 0.1200(11) 0.029(3) Uani 1.0 4 d .
C4 C 0.8439(12) 0.3509(7) 0.0564(10) 0.024(3) Uani 1.0 4 d .
C5 C 0.7190(12) 0.3483(8) 0.0014(11) 0.029(3) Uani 1.0 4 d .
C6 C 0.6803(13) 0.4213(9) -0.0548(10) 0.033(3) Uani 1.0 4 d .
C7 C 0.5618(14) 0.4302(8) -0.1066(12) 0.036(4) Uani 1.0 4 d .
C8 C 0.4806(13) 0.3644(8) -0.1071(11) 0.032(3) Uani 1.0 4 d .
C9 C 0.5176(12) 0.2931(8) -0.0536(11) 0.030(3) Uani 1.0 4 d .
C10 C 0.6434(11) 0.2830(7) 0.0053(10) 0.024(3) Uani 1.0 4 d .
C11 C 0.8972(13) 0.4317(8) 0.0287(13) 0.038(4) Uani 1.0 4 d .
C12 C 0.7907(13) 0.4784(9) -0.0417(12) 0.039(4) Uani 1.0 4 d .
C13 C 0.7587(12) 0.0281(8) 0.1399(11) 0.028(3) Uani 1.0 4 d .
C14 C 0.7419(12) -0.0341(8) 0.2084(10) 0.029(3) Uani 1.0 4 d .
C15 C 0.8256(12) -0.0959(9) 0.2314(12) 0.036(4) Uani 1.0 4 d .
C16 C 0.9302(13) -0.0953(9) 0.1895(11) 0.036(3) Uani 1.0 4 d .
C17 C 0.9539(12) -0.0303(9) 0.1241(12) 0.037(4) Uani 1.0 4 d .
C18 C 0.8685(11) 0.0301(9) 0.0996(11) 0.033(3) Uani 1.0 4 d .
C19 C 0.3345(10) 0.2289(8) 0.0441(10) 0.024(3) Uani 1.0 4 d .
C20 C 0.2736(12) 0.1607(9) 0.0731(12) 0.034(3) Uani 1.0 4 d .
C21 C 0.2164(12) 0.1643(9) 0.1591(12) 0.035(4) Uani 1.0 4 d .
C22 C 0.2200(12) 0.2355(10) 0.2171(12) 0.039(4) Uani 1.0 4 d .
C23 C 0.2808(13) 0.3006(11) 0.1887(12) 0.047(4) Uani 1.0 4 d .
C24 C 0.3388(12) 0.3003(10) 0.1021(14) 0.043(4) Uani 1.0 4 d .
H2 H 0.8531 0.1797 0.1710 0.0310 Uiso 1.0 4 calc R
H3 H 0.9758 0.2898 0.1601 0.0352 Uiso 1.0 4 calc R
H7 H 0.5334 0.4793 -0.1418 0.0434 Uiso 1.0 4 calc R
H8 H 0.3977 0.3696 -0.1457 0.0388 Uiso 1.0 4 calc R
H11A H 0.9318 0.4621 0.0961 0.0458 Uiso 1.0 4 calc R
H11B H 0.9633 0.4227 -0.0115 0.0458 Uiso 1.0 4 calc R
H12A H 0.8089 0.4916 -0.1133 0.0466 Uiso 1.0 4 calc R
H12B H 0.7748 0.5290 -0.0054 0.0466 Uiso 1.0 4 calc R
H14 H 0.6716 -0.0341 0.2400 0.0344 Uiso 1.0 4 calc R
H15 H 0.8113 -0.1391 0.2765 0.0433 Uiso 1.0 4 calc R
H16 H 0.9868 -0.1388 0.2045 0.0431 Uiso 1.0 4 calc R
H17 H 1.0277 -0.0285 0.0978 0.0445 Uiso 1.0 4 calc R
H18 H 0.8829 0.0738 0.0551 0.0397 Uiso 1.0 4 calc R
H20 H 0.2722 0.1121 0.0329 0.0406 Uiso 1.0 4 calc R
H21 H 0.1747 0.1185 0.1787 0.0424 Uiso 1.0 4 calc R
H22 H 0.1801 0.2390 0.2766 0.0474 Uiso 1.0 4 calc R
H23 H 0.2834 0.3485 0.2304 0.0562 Uiso 1.0 4 calc R
H24 H 0.3797 0.3467 0.0832 0.0517 Uiso 1.0 4 calc R

loop_
_atom_site_aniso_label
_atom_site_aniso_U_11
_atom_site_aniso_U_22
_atom_site_aniso_U_33
_atom_site_aniso_U_12
_atom_site_aniso_U_13
_atom_site_aniso_U_23
I1 0.0365(5) 0.0325(5) 0.0269(5) 0.0003(4) 0.0114(4) -0.0004(4)
I2 0.0369(5) 0.0300(5) 0.0267(5) -0.0011(4) 0.0110(4) -0.0005(4)
Te1 0.0282(5) 0.0230(5) 0.0249(5) -0.0018(4) 0.0087(4) 0.0012(3)
S1 0.0278(15) 0.0279(16) 0.0292(17) -0.0014(13) 0.0060(12) -0.0032(13)
C1 0.035(6) 0.017(6) 0.020(6) 0.002(5) 0.007(5) -0.007(5)
C2 0.025(6) 0.019(6) 0.034(7) -0.001(5) 0.008(5) 0.004(5)
C3 0.028(6) 0.026(7) 0.033(8) 0.004(6) 0.005(5) 0.003(6)
C4 0.038(7) 0.021(6) 0.018(6) -0.012(6) 0.020(5) -0.006(5)
C5 0.038(7) 0.024(7) 0.027(7) 0.002(6) 0.009(6) 0.006(5)
C6 0.043(8) 0.047(8) 0.011(6) -0.015(7) 0.014(5) 0.007(6)
C7 0.053(9) 0.025(7) 0.029(8) 0.003(7) 0.005(6) 0.013(6)
C8 0.036(7) 0.032(7) 0.026(7) 0.006(6) -0.002(6) 0.006(6)
C9 0.031(7) 0.036(7) 0.024(7) 0.004(6) 0.011(5) 0.003(6)
C10 0.029(6) 0.024(6) 0.018(6) -0.004(5) 0.004(5) -0.000(5)
C11 0.040(8) 0.026(7) 0.048(9) -0.010(6) 0.008(7) -0.003(7)
C12 0.047(8) 0.037(8) 0.029(8) -0.008(7) -0.001(6) 0.007(6)
C13 0.038(7) 0.021(6) 0.027(7) 0.007(6) 0.009(6) 0.001(5)
C14 0.034(7) 0.028(7) 0.025(7) -0.002(6) 0.010(5) -0.002(6)
C15 0.033(7) 0.046(8) 0.034(8) -0.008(7) 0.016(6) 0.005(7)
C16 0.036(7) 0.039(8) 0.030(8) 0.001(7) -0.000(6) -0.001(6)
C17 0.030(7) 0.042(8) 0.043(9) 0.006(7) 0.015(6) -0.008(7)
C18 0.029(7) 0.041(8) 0.030(7) -0.008(6) 0.008(5) 0.007(6)
C19 0.025(6) 0.030(6) 0.018(6) 0.006(6) 0.007(5) 0.006(5)
C20 0.039(7) 0.031(7) 0.032(8) -0.004(6) 0.009(6) 0.005(6)
C21 0.031(7) 0.042(8) 0.033(8) -0.004(6) 0.008(6) 0.016(7)
C22 0.030(7) 0.053(9) 0.034(8) 0.005(7) 0.003(6) 0.006(7)
C23 0.039(8) 0.072(11) 0.028(8) 0.017(8) 0.004(6) -0.012(8)
C24 0.025(7) 0.045(9) 0.057(10) 0.004(7) 0.004(7) -0.017(8)

loop_
_atom_type_symbol
_atom_type_description
_atom_type_scat_dispersion_real
_atom_type_scat_dispersion_imag
_atom_type_scat_source
C C 0.0033 0.0016
;
International Tables for Crystallography
(1992, Vol. C, Tables 4.2.6.8 and 6.1.1.4)
;
H H 0.0000 0.0000
;
International Tables for Crystallography
(1992, Vol. C, Table 6.1.1.4)
;
I I -0.4742 1.8119
;
International Tables for Crystallography
(1992, Vol. C, Tables 4.2.6.8 and 6.1.1.4)
;
S S 0.1246 0.1234
;
International Tables for Crystallography
(1992, Vol. C, Tables 4.2.6.8 and 6.1.1.4)
;
Te Te -0.5308 1.6751
;
International Tables for Crystallography
(1992, Vol. C, Tables 4.2.6.8 and 6.1.1.4)
;

loop_
_geom_angle_atom_site_label_1
_geom_angle_atom_site_label_2
_geom_angle_atom_site_label_3
_geom_angle
_geom_angle_publ_flag
I1 Te1 I2 177.73(4) yes
I1 Te1 C1 89.3(4) yes
I1 Te1 C13 91.4(4) yes
I2 Te1 C1 89.5(4) yes
I2 Te1 C13 86.9(4) yes
C1 Te1 C13 98.8(5) yes
C9 S1 C19 103.1(6) yes
Te1 C1 C2 120.1(9) yes
Te1 C1 C10 122.8(8) yes
C2 C1 C10 117.0(11) yes
C1 C2 C3 126.0(11) yes
C2 C3 C4 117.5(11) yes
C3 C4 C5 119.8(12) yes
C3 C4 C11 132.6(11) yes
C5 C4 C11 107.6(10) yes
C4 C5 C6 112.3(11) yes
C4 C5 C10 123.3(11) yes
C6 C5 C10 124.4(12) yes
C5 C6 C7 119.6(13) yes
C5 C6 C12 108.8(11) yes
C7 C6 C12 131.5(13) yes
C6 C7 C8 118.4(13) yes
C7 C8 C9 122.4(12) yes
S1 C9 C8 117.0(9) yes
S1 C9 C10 122.7(10) yes
C8 C9 C10 120.2(12) yes
C1 C10 C5 116.1(10) yes
C1 C10 C9 129.0(11) yes
C5 C10 C9 114.9(11) yes
C4 C11 C12 106.6(11) yes
C6 C12 C11 104.6(12) yes
Te1 C13 C14 116.8(10) yes
Te1 C13 C18 123.8(10) yes
C14 C13 C18 118.8(12) yes
C13 C14 C15 120.8(14) yes
C14 C15 C16 120.3(14) yes
C15 C16 C17 120.4(13) yes
C16 C17 C18 118.8(14) yes
C13 C18 C17 120.7(13) yes
S1 C19 C20 114.1(10) yes
S1 C19 C24 124.8(11) yes
C20 C19 C24 121.0(13) yes
C19 C20 C21 120.0(13) yes
C20 C21 C22 119.2(14) yes
C21 C22 C23 119.9(15) yes
C22 C23 C24 123.2(16) yes
C19 C24 C23 116.7(15) yes
C1 C2 H2 116.975 no
C3 C2 H2 116.975 no
C2 C3 H3 121.261 no
C4 C3 H3 121.250 no
C6 C7 H7 120.815 no
C8 C7 H7 120.816 no
C7 C8 H8 118.808 no
C9 C8 H8 118.792 no
C4 C11 H11A 110.410 no
C4 C11 H11B 110.414 no
C12 C11 H11A 110.409 no
C12 C11 H11B 110.408 no
H11A C11 H11B 108.619 no
C6 C12 H12A 110.823 no
C6 C12 H12B 110.823 no
C11 C12 H12A 110.831 no
C11 C12 H12B 110.835 no
H12A C12 H12B 108.894 no
C13 C14 H14 119.577 no
C15 C14 H14 119.587 no
C14 C15 H15 119.829 no
C16 C15 H15 119.834 no
C15 C16 H16 119.822 no
C17 C16 H16 119.816 no
C16 C17 H17 120.586 no
C18 C17 H17 120.587 no
C13 C18 H18 119.658 no
C17 C18 H18 119.649 no
C19 C20 H20 119.975 no
C21 C20 H20 119.984 no
C20 C21 H21 120.403 no
C22 C21 H21 120.398 no
C21 C22 H22 120.074 no
C23 C22 H22 120.067 no
C22 C23 H23 118.426 no
C24 C23 H23 118.413 no
C19 C24 H24 121.662 no
C23 C24 H24 121.649 no

loop_
_geom_bond_atom_site_label_1
_geom_bond_atom_site_label_2
_geom_bond_distance
_geom_bond_publ_flag
I1 Te1 2.8860(19) yes
I2 Te1 2.9648(19) yes
Te1 C1 2.112(12) yes
Te1 C13 2.151(12) yes
S1 C9 1.800(14) yes
S1 C19 1.785(14) yes
C1 C2 1.358(16) yes
C1 C10 1.465(16) yes
C2 C3 1.379(18) yes
C3 C4 1.351(17) yes
C4 C5 1.414(17) yes
C4 C11 1.536(19) yes
C5 C6 1.422(19) yes
C5 C10 1.380(18) yes
C6 C7 1.347(19) yes
C6 C12 1.53(2) yes
C7 C8 1.42(2) yes
C8 C9 1.380(19) yes
C9 C10 1.446(16) yes
C11 C12 1.529(19) yes
C13 C14 1.384(19) yes
C13 C18 1.42(2) yes
C14 C15 1.373(19) yes
C15 C16 1.38(2) yes
C16 C17 1.42(2) yes
C17 C18 1.371(19) yes
C19 C20 1.408(19) yes
C19 C24 1.39(2) yes
C20 C21 1.37(3) yes
C21 C22 1.39(3) yes
C22 C23 1.36(3) yes
C23 C24 1.38(3) yes
C2 H2 0.950 no
C3 H3 0.950 no
C7 H7 0.950 no
C8 H8 0.950 no
C11 H11A 0.990 no
C11 H11B 0.990 no
C12 H12A 0.990 no
C12 H12B 0.990 no
C14 H14 0.950 no
C15 H15 0.950 no
C16 H16 0.950 no
C17 H17 0.950 no
C18 H18 0.950 no
C20 H20 0.950 no
C21 H21 0.950 no
C22 H22 0.950 no
C23 H23 0.950 no
C24 H24 0.950 no

loop_
_geom_contact_atom_site_label_1
_geom_contact_atom_site_label_2
_geom_contact_distance
_geom_contact_publ_flag
_geom_contact_site_symmetry_2
Te1 S1 3.141(4) no .
Te1 C9 3.579(13) no .
Te1 C19 3.570(12) no .
S1 C1 3.363(12) no .
C1 C4 2.804(17) no .
C1 C18 3.557(18) no .
C2 C5 2.691(17) no .
C2 C13 3.314(17) no .
C2 C18 3.273(19) no .
C3 C10 2.843(16) no .
C5 C8 2.723(18) no .
C6 C9 2.80(2) no .
C7 C10 2.867(18) no .
C8 C19 3.557(19) no .
C8 C24 3.51(3) no .
C9 C24 3.08(3) no .
C13 C16 2.779(19) no .
C14 C17 2.79(2) no .
C15 C18 2.77(2) no .
C19 C22 2.75(2) no .
C20 C23 2.73(3) no .
C21 C24 2.81(3) no .
S1 C15 3.517(14) no 3_655
C11 C11 3.41(2) no 3_765
C15 S1 3.517(14) no 3_655
I1 H14 3.3209 no .
I2 H18 3.3751 no .
Te1 H2 3.0123 no .
Te1 H14 3.0397 no .
Te1 H18 3.2443 no .
S1 H8 2.7644 no .
S1 H20 2.7346 no .
S1 H24 2.9777 no .
C1 H3 3.2837 no .
C1 H18 3.1178 no .
C2 H18 2.7688 no .
C3 H11A 2.9388 no .
C3 H11B 2.9781 no .
C4 H2 3.1793 no .
C4 H12A 3.1323 no .
C4 H12B 3.1107 no .
C5 H3 3.2619 no .
C5 H7 3.2621 no .
C5 H11A 3.0623 no .
C5 H11B 3.0208 no .
C5 H12A 3.0601 no .
C5 H12B 3.0674 no .
C6 H8 3.2235 no .
C6 H11A 3.1004 no .
C6 H11B 3.0785 no .
C7 H12A 2.9517 no .
C7 H12B 2.9383 no .
C8 H24 2.8700 no .
C9 H7 3.3025 no .
C9 H24 2.6922 no .
C10 H2 3.2626 no .
C10 H8 3.3039 no .
C10 H24 3.4536 no .
C11 H3 2.9023 no .
C12 H7 2.8698 no .
C13 H2 2.7233 no .
C13 H15 3.2520 no .
C13 H17 3.2881 no .
C14 H16 3.2416 no .
C14 H18 3.2697 no .
C15 H17 3.2807 no .
C16 H14 3.2406 no .
C16 H18 3.2615 no .
C17 H15 3.2819 no .
C18 H2 2.6593 no .
C18 H14 3.2741 no .
C18 H16 3.2555 no .
C19 H8 3.5168 no .
C19 H21 3.2687 no .
C19 H23 3.2144 no .
C20 H22 3.2362 no .
C20 H24 3.2984 no .
C21 H23 3.2292 no .
C22 H20 3.2381 no .
C22 H24 3.2696 no .
C23 H21 3.2380 no .
C24 H8 3.5137 no .
C24 H20 3.2851 no .
C24 H22 3.2621 no .
H2 H3 2.3035 no .
H2 H18 2.3530 no .
H3 H11A 2.9823 no .
H3 H11B 3.0684 no .
H7 H8 2.3611 no .
H7 H12A 3.0162 no .
H7 H12B 2.9767 no .
H8 H24 2.9534 no .
H11A H12A 2.7394 no .
H11A H12B 2.2265 no .
H11B H12A 2.2262 no .
H11B H12B 2.7546 no .
H14 H15 2.3150 no .
H15 H16 2.3229 no .
H16 H17 2.3723 no .
H17 H18 2.3240 no .
H20 H21 2.3252 no .
H21 H22 2.3428 no .
H22 H23 2.2914 no .
H23 H24 2.3313 no .
I1 H8 3.2976 no 4_555
I1 H11A 3.4109 no 2_645
I1 H11B 3.2459 no 4_455
I1 H12B 3.3178 no 2_645
I2 H11A 3.5558 no 4_454
I2 H12A 3.5386 no 2_644
I2 H14 3.2808 no 3_655
I2 H20 3.2846 no 3_655
I2 H22 3.5758 no 4_554
I2 H23 3.0532 no 4_554
S1 H15 3.3884 no 3_655
C1 H15 3.1387 no 2_655
C2 H8 3.2224 no 4_555
C2 H15 3.1085 no 2_655
C3 H14 3.5838 no 2_655
C3 H15 3.0954 no 2_655
C3 H22 3.4723 no 1_655
C4 H14 3.2299 no 2_655
C4 H15 2.9989 no 2_655
C5 H15 2.8940 no 2_655
C5 H22 3.1246 no 4_554
C6 H21 3.4052 no 4_554
C6 H22 3.4031 no 4_554
C7 H21 3.3157 no 4_554
C7 H22 3.5519 no 4_554
C8 H2 2.9398 no 4_454
C8 H22 3.3789 no 4_554
C9 H2 3.5822 no 4_454
C9 H22 3.1274 no 4_554
C10 H15 2.9779 no 2_655
C10 H22 3.0146 no 4_554
C11 H11A 3.2378 no 3_765
C11 H11B 2.9066 no 3_765
C11 H12A 3.4573 no 3_765
C11 H14 3.2153 no 2_655
C12 H11A 3.4477 no 3_765
C12 H11B 3.1387 no 3_765
C12 H24 3.4468 no 3_665
C13 H8 3.2811 no 4_555
C13 H20 3.1536 no 3_655
C14 H7 3.5033 no 4_555
C14 H8 3.5314 no 4_555
C14 H11A 3.4407 no 2_645
C14 H20 3.2740 no 3_655
C15 H7 3.1701 no 4_555
C15 H20 3.2811 no 3_655
C16 H7 2.9126 no 4_555
C16 H20 3.2054 no 3_655
C16 H23 3.2653 no 2_645
C16 H24 3.3136 no 2_645
C17 H7 3.0082 no 4_555
C17 H17 3.0064 no 3_755
C17 H18 3.2666 no 3_755
C17 H20 3.1535 no 3_655
C17 H21 3.4480 no 1_655
C18 H7 3.3783 no 4_555
C18 H8 3.5649 no 4_555
C18 H17 2.9556 no 3_755
C18 H20 3.1120 no 3_655
C21 H3 3.3953 no 1_455
C22 H3 2.8062 no 1_455
C23 H3 3.3406 no 1_455
C23 H16 2.8306 no 2_655
C24 H12B 3.2335 no 3_665
C24 H16 2.9456 no 2_655
H2 C8 2.9398 no 4_555
H2 C9 3.5822 no 4_555
H2 H8 2.3969 no 4_555
H3 C21 3.3953 no 1_655
H3 C22 2.8062 no 1_655
H3 C23 3.3406 no 1_655
H3 H21 3.5809 no 1_655
H3 H22 2.5691 no 1_655
H3 H23 3.4856 no 1_655
H7 C14 3.5033 no 4_454
H7 C15 3.1701 no 4_454
H7 C16 2.9126 no 4_454
H7 C17 3.0082 no 4_454
H7 C18 3.3783 no 4_454
H7 H16 3.2540 no 4_454
H7 H17 3.3639 no 4_454
H7 H21 3.4262 no 4_554
H7 H24 3.0855 no 3_665
H8 I1 3.2976 no 4_454
H8 C2 3.2224 no 4_454
H8 C13 3.2811 no 4_454
H8 C14 3.5314 no 4_454
H8 C18 3.5649 no 4_454
H8 H2 2.3969 no 4_454
H8 H12B 3.4209 no 3_665
H11A I1 3.4109 no 2_655
H11A I2 3.5558 no 4_555
H11A C11 3.2378 no 3_765
H11A C12 3.4477 no 3_765
H11A C14 3.4407 no 2_655
H11A H11A 3.3635 no 3_765
H11A H11B 2.5869 no 3_765
H11A H12A 2.9484 no 3_765
H11A H14 2.5706 no 2_655
H11B I1 3.2459 no 4_554
H11B C11 2.9066 no 3_765
H11B C12 3.1387 no 3_765
H11B H11A 2.5869 no 3_765
H11B H11B 2.6912 no 3_765
H11B H12A 3.0340 no 3_765
H11B H12B 2.9863 no 3_765
H12A I2 3.5386 no 2_654
H12A C11 3.4573 no 3_765
H12A H11A 2.9484 no 3_765
H12A H11B 3.0340 no 3_765
H12A H21 3.2779 no 4_554
H12A H23 3.1016 no 3_665
H12A H24 3.4785 no 3_665
H12B I1 3.3178 no 2_655
H12B C24 3.2335 no 3_665
H12B H8 3.4209 no 3_665
H12B H11B 2.9863 no 3_765
H12B H14 3.4277 no 2_655
H12B H23 3.4332 no 3_665
H12B H24 2.7305 no 3_665
H14 I2 3.2808 no 3_655
H14 C3 3.5838 no 2_645
H14 C4 3.2299 no 2_645
H14 C11 3.2153 no 2_645
H14 H11A 2.5706 no 2_645
H14 H12B 3.4277 no 2_645
H15 S1 3.3884 no 3_655
H15 C1 3.1387 no 2_645
H15 C2 3.1085 no 2_645
H15 C3 3.0954 no 2_645
H15 C4 2.9989 no 2_645
H15 C5 2.8940 no 2_645
H15 C10 2.9779 no 2_645
H15 H24 3.5200 no 2_645
H16 C23 2.8306 no 2_645
H16 C24 2.9456 no 2_645
H16 H7 3.2540 no 4_555
H16 H23 2.5211 no 2_645
H16 H24 2.7736 no 2_645
H17 C17 3.0064 no 3_755
H17 C18 2.9556 no 3_755
H17 H7 3.3639 no 4_555
H17 H17 2.5849 no 3_755
H17 H18 2.4657 no 3_755
H17 H21 2.9931 no 1_655
H17 H23 3.3623 no 2_645
H18 C17 3.2666 no 3_755
H18 H17 2.4657 no 3_755
H18 H20 3.5927 no 3_655
H18 H21 3.3687 no 1_655
H20 I2 3.2846 no 3_655
H20 C13 3.1536 no 3_655
H20 C14 3.2740 no 3_655
H20 C15 3.2811 no 3_655
H20 C16 3.2054 no 3_655
H20 C17 3.1535 no 3_655
H20 C18 3.1120 no 3_655
H20 H18 3.5927 no 3_655
H21 C6 3.4052 no 4_455
H21 C7 3.3157 no 4_455
H21 C17 3.4480 no 1_455
H21 H3 3.5809 no 1_455
H21 H7 3.4262 no 4_455
H21 H12A 3.2779 no 4_455
H21 H17 2.9931 no 1_455
H21 H18 3.3687 no 1_455
H22 I2 3.5758 no 4_455
H22 C3 3.4723 no 1_455
H22 C5 3.1246 no 4_455
H22 C6 3.4031 no 4_455
H22 C7 3.5519 no 4_455
H22 C8 3.3789 no 4_455
H22 C9 3.1274 no 4_455
H22 C10 3.0146 no 4_455
H22 H3 2.5691 no 1_455
H23 I2 3.0532 no 4_455
H23 C16 3.2653 no 2_655
H23 H3 3.4856 no 1_455
H23 H12A 3.1016 no 3_665
H23 H12B 3.4332 no 3_665
H23 H16 2.5211 no 2_655
H23 H17 3.3623 no 2_655
H24 C12 3.4468 no 3_665
H24 C16 3.3136 no 2_655
H24 H7 3.0855 no 3_665
H24 H12A 3.4785 no 3_665
H24 H12B 2.7305 no 3_665
H24 H15 3.5200 no 2_655
H24 H16 2.7736 no 2_655

loop_
_geom_torsion_atom_site_label_1
_geom_torsion_atom_site_label_2
_geom_torsion_atom_site_label_3
_geom_torsion_atom_site_label_4
_geom_torsion
_geom_torsion_publ_flag
I1 Te1 C1 C2 70.5(9) no
I1 Te1 C1 C10 -106.2(9) no
I1 Te1 C13 C14 59.3(8) no
I1 Te1 C13 C18 -129.7(8) no
I2 Te1 C1 C2 -107.6(9) no
I2 Te1 C1 C10 75.7(9) no
I2 Te1 C13 C14 -122.2(8) no
I2 Te1 C13 C18 48.9(8) no
C1 Te1 C13 C14 148.8(8) no
C1 Te1 C13 C18 -40.1(9) no
C13 Te1 C1 C2 -20.8(10) no
C13 Te1 C1 C10 162.5(9) no
C9 S1 C19 C20 -159.7(7) no
C9 S1 C19 C24 18.8(10) no
C19 S1 C9 C8 -91.5(10) no
C19 S1 C9 C10 92.4(11) no
Te1 C1 C2 C3 177.8(9) no
Te1 C1 C10 C5 -178.4(7) no
Te1 C1 C10 C9 2.5(18) no
C2 C1 C10 C5 4.8(17) no
C2 C1 C10 C9 -174.3(12) no
C10 C1 C2 C3 -5(2) no
C1 C2 C3 C4 2(2) no
C2 C3 C4 C5 2.6(19) no
C2 C3 C4 C11 -178.4(12) no
C3 C4 C5 C6 175.4(11) no
C3 C4 C5 C10 -3(2) no
C3 C4 C11 C12 -175.8(14) no
C5 C4 C11 C12 3.3(15) no
C11 C4 C5 C6 -3.9(15) no
C11 C4 C5 C10 178.0(12) no
C4 C5 C6 C7 -176.4(11) no
C4 C5 C6 C12 2.9(15) no
C4 C5 C10 C1 -1.1(19) no
C4 C5 C10 C9 178.1(11) no
C6 C5 C10 C1 -179.0(12) no
C6 C5 C10 C9 0.3(19) no
C10 C5 C6 C7 2(2) no
C10 C5 C6 C12 -179.1(12) no
C5 C6 C7 C8 -3(2) no
C5 C6 C12 C11 -0.6(15) no
C7 C6 C12 C11 178.6(14) no
C12 C6 C7 C8 178.1(13) no
C6 C7 C8 C9 2(2) no
C7 C8 C9 S1 -176.6(12) no
C7 C8 C9 C10 -0(2) no
S1 C9 C10 C1 -5.7(19) no
S1 C9 C10 C5 175.1(8) no
C8 C9 C10 C1 178.3(12) no
C8 C9 C10 C5 -0.9(18) no
C4 C11 C12 C6 -1.6(15) no
Te1 C13 C14 C15 167.1(7) no
Te1 C13 C18 C17 -168.0(8) no
C14 C13 C18 C17 2.8(18) no
C18 C13 C14 C15 -4.4(17) no
C13 C14 C15 C16 2.3(19) no
C14 C15 C16 C17 1.3(19) no
C15 C16 C17 C18 -2.8(19) no
C16 C17 C18 C13 0.7(19) no
S1 C19 C20 C21 179.2(8) no
S1 C19 C24 C23 -178.4(7) no
C20 C19 C24 C23 0.0(17) no
C24 C19 C20 C21 0.6(17) no
C19 C20 C21 C22 -0.4(18) no
C20 C21 C22 C23 -0.5(18) no
C21 C22 C23 C24 1(2) no
C22 C23 C24 C19 -1(2) no
